data_7117252
loop_
_publ_author_name
'Santosh Agrawal'
'Nagaraju Molleti'
'Vinod K. Singh'

_publ_section_title
;
 Organocatalytic enantio- and diastereoselective synthesis of highly
 substituted ?-lactones via a Michael-cyclization cascade
;
_journal_name_full Chem.Commun.
_journal_page_first 9793
_journal_paper_doi 10.1039/C5cc02776D
_journal_volume 51
_journal_year 2015
_chemical_formula_sum 'C21 H19 Cl N2 O3'
_chemical_formula_weight 382.83
_space_group_crystal_system orthorhombic
_space_group_IT_number 19
_space_group_name_Hall 'P 2ac 2ab'
_space_group_name_H-M_alt 'P 21 21 21'
_symmetry_space_group_name_Hall 'P 2ac 2ab'
_symmetry_space_group_name_H-M 'P 21 21 21'
_atom_sites_solution_hydrogens geom
_audit_creation_method SHELXL-2014/6
_audit_update_record
;
2015-01-22 deposited with the CCDC.
2015-04-27 downloaded from the CCDC.
;
_cell_angle_alpha 90
_cell_angle_beta 90
_cell_angle_gamma 90
_cell_formula_units_Z 4
_cell_length_a 6.1999(5)
_cell_length_b 13.2765(11)
_cell_length_c 23.277(2)
_cell_measurement_temperature 296(2)
_cell_volume 1916.0(3)
_computing_structure_refinement 'SHELXL-2014/6 (Sheldrick, 2014)'
_diffrn_ambient_temperature 296(2)
_diffrn_measured_fraction_theta_full 0.980
_diffrn_measured_fraction_theta_max 0.998
_diffrn_radiation_type MoK\a
_diffrn_radiation_wavelength 0.71073
_diffrn_reflns_av_R_equivalents 0.0505
_diffrn_reflns_av_unetI/netI 0.0615
_diffrn_reflns_laue_measured_fraction_full 0.980
_diffrn_reflns_laue_measured_fraction_max 0.998
_diffrn_reflns_limit_h_max 7
_diffrn_reflns_limit_h_min -7
_diffrn_reflns_limit_k_max 14
_diffrn_reflns_limit_k_min -15
_diffrn_reflns_limit_l_max 27
_diffrn_reflns_limit_l_min -25
_diffrn_reflns_number 11558
_diffrn_reflns_point_group_measured_fraction_full 0.978
_diffrn_reflns_point_group_measured_fraction_max 0.997
_diffrn_reflns_theta_full 25.242
_diffrn_reflns_theta_max 25.018
_diffrn_reflns_theta_min 1.750
_exptl_absorpt_coefficient_mu 0.223
_exptl_crystal_colour 'pale yellow'
_exptl_crystal_density_diffrn 1.327
_exptl_crystal_description block
_exptl_crystal_F_000 800.0
_refine_diff_density_max 0.190
_refine_diff_density_min -0.276
_refine_diff_density_rms 0.052
_refine_ls_abs_structure_details
;
 Flack x determined using 643 quotients [(I+)-(I-)]/[(I+)+(I-)]
 (Parsons, Flack and Wagner, Acta Cryst. B69 (2013) 249-259).
;
_refine_ls_abs_structure_Flack 0.07(7)
_refine_ls_extinction_coef .
_refine_ls_extinction_method none
_refine_ls_goodness_of_fit_ref 1.029
_refine_ls_hydrogen_treatment constr
_refine_ls_matrix_type full
_refine_ls_number_parameters 245
_refine_ls_number_reflns 3390
_refine_ls_number_restraints 0
_refine_ls_restrained_S_all 1.029
_refine_ls_R_factor_all 0.1017
_refine_ls_R_factor_gt 0.0535
_refine_ls_shift/su_max 0.000
_refine_ls_shift/su_mean 0.000
_refine_ls_structure_factor_coef Fsqd
_refine_ls_weighting_details 'w=1/[\s^2^(Fo^2^)+(0.0742P)^2^] where P=(Fo^2^+2Fc^2^)/3'
_refine_ls_weighting_scheme calc
_refine_ls_wR_factor_gt 0.1235
_refine_ls_wR_factor_ref 0.1515
_reflns_Friedel_coverage 0.710
_reflns_friedel_fraction_full 0.976
_reflns_friedel_fraction_max 0.994
_reflns_number_gt 2041
_reflns_number_total 3390
_reflns_threshold_expression 'I > 2\s(I)'
_cod_data_source_file c5cc02776d2.cif
_cod_data_source_block 4-Chloro
_cod_database_code 7117252
_shelx_space_group_comment
;
The symmetry employed for this shelxl refinement is uniquely defined
by the following loop, which should always be used as a source of
symmetry information in preference to the above space-group names.
They are only intended as comments.
;
_shelxl_version_number 2014/6

loop_
_space_group_symop_operation_xyz
'x, y, z'
'-x+1/2, -y, z+1/2'
'-x, y+1/2, -z+1/2'
'x+1/2, -y+1/2, -z'

loop_
_atom_site_label
_atom_site_type_symbol
_atom_site_fract_x
_atom_site_fract_y
_atom_site_fract_z
_atom_site_U_iso_or_equiv
_atom_site_adp_type
_atom_site_occupancy
_atom_site_site_symmetry_order
_atom_site_calc_flag
_atom_site_refinement_flags_posn
_atom_site_refinement_flags_adp
_atom_site_refinement_flags_occupancy
_atom_site_disorder_assembly
_atom_site_disorder_group
Cl1 Cl 0.5093(4) 0.74056(12) 0.40738(7) 0.1023(7) Uani 1 1 d . . . . .
O1 O 0.5511(6) 0.1896(2) 0.55731(13) 0.0541(9) Uani 1 1 d . . . . .
O2 O 0.6029(5) 0.2562(3) 0.47307(14) 0.0604(10) Uani 1 1 d . . . . .
O3 O 0.7383(6) 0.7389(3) 0.73270(17) 0.0767(12) Uani 1 1 d . . . . .
N2 N 0.5097(9) 0.1052(3) 0.64364(18) 0.0659(13) Uani 1 1 d . . . . .
C6 C 0.5903(8) 0.4776(4) 0.6421(2) 0.0454(12) Uani 1 1 d . . . . .
C1 C 0.5943(7) 0.2705(4) 0.5245(2) 0.0485(13) Uani 1 1 d . . . . .
C13 C 0.6135(9) 0.4605(4) 0.5134(2) 0.0491(13) Uani 1 1 d . . . . .
C2 C 0.6431(8) 0.3701(3) 0.5524(2) 0.0469(12) Uani 1 1 d . . . . .
H2 H 0.7973 0.3683 0.5616 0.056 Uiso 1 1 calc R U . . .
C3 C 0.5251(8) 0.3837(3) 0.61094(19) 0.0485(12) Uani 1 1 d . . . . .
H3 H 0.3701 0.3883 0.6030 0.058 Uiso 1 1 calc R U . . .
C9 C 0.7036(9) 0.6515(4) 0.7030(2) 0.0558(14) Uani 1 1 d . . . . .
C7 C 0.7902(9) 0.4902(4) 0.6662(2) 0.0622(15) Uani 1 1 d . . . . .
H7 H 0.8909 0.4389 0.6619 0.075 Uiso 1 1 calc R U . . .
C8 C 0.8500(9) 0.5748(4) 0.6964(2) 0.0591(14) Uani 1 1 d . . . . .
H8 H 0.9874 0.5800 0.7121 0.071 Uiso 1 1 calc R U . . .
C5 C 0.4679(9) 0.1993(4) 0.61559(19) 0.0561(13) Uani 1 1 d . . . . .
H5 H 0.3113 0.2086 0.6134 0.067 Uiso 1 1 calc R U . . .
C4 C 0.5627(9) 0.2886(4) 0.6462(2) 0.0552(13) Uani 1 1 d . . . . .
H4A H 0.7163 0.2784 0.6517 0.066 Uiso 1 1 calc R U . . .
H4B H 0.4961 0.2958 0.6836 0.066 Uiso 1 1 calc R U . . .
C19 C 0.6997(11) 0.0838(4) 0.6671(2) 0.0656(17) Uani 1 1 d . . . . .
H19 H 0.8208 0.1250 0.6687 0.079 Uiso 1 1 calc R U . . .
C18 C 0.7756(9) 0.5300(4) 0.5070(2) 0.0606(15) Uani 1 1 d . . . . .
H18 H 0.9090 0.5186 0.5241 0.073 Uiso 1 1 calc R U . . .
C14 C 0.4168(9) 0.4785(4) 0.4867(2) 0.0629(15) Uani 1 1 d . . . . .
H14 H 0.3052 0.4322 0.4908 0.075 Uiso 1 1 calc R U . . .
C16 C 0.5482(11) 0.6331(4) 0.4487(2) 0.0637(15) Uani 1 1 d . . . . .
C11 C 0.4482(9) 0.5563(4) 0.6479(2) 0.0656(16) Uani 1 1 d . . . . .
H11 H 0.3124 0.5518 0.6311 0.079 Uiso 1 1 calc R U . . .
C15 C 0.3847(11) 0.5648(5) 0.4540(2) 0.0702(16) Uani 1 1 d . . . . .
H15 H 0.2530 0.5760 0.4360 0.084 Uiso 1 1 calc R U . . .
C10 C 0.5030(10) 0.6424(4) 0.6782(3) 0.0734(17) Uani 1 1 d . . . . .
H10 H 0.4035 0.6944 0.6819 0.088 Uiso 1 1 calc R U . . .
C17 C 0.7420(11) 0.6180(5) 0.4751(2) 0.0702(16) Uani 1 1 d . . . . .
H17 H 0.8510 0.6658 0.4719 0.084 Uiso 1 1 calc R U . . .
N1 N 0.3660(13) 0.0277(5) 0.6483(3) 0.118(2) Uani 1 1 d . . . . .
C12 C 0.9441(11) 0.7525(5) 0.7578(3) 0.093(2) Uani 1 1 d . . . . .
H12A H 0.9687 0.7010 0.7859 0.139 Uiso 1 1 calc R U . . .
H12B H 0.9504 0.8174 0.7759 0.139 Uiso 1 1 calc R U . . .
H12C H 1.0529 0.7485 0.7285 0.139 Uiso 1 1 calc R U . . .
C21 C 0.478(2) -0.0458(6) 0.6768(3) 0.113(3) Uani 1 1 d . . . . .
H21 H 0.4277 -0.1093 0.6872 0.135 Uiso 1 1 calc R U . . .
C20 C 0.680(2) -0.0072(6) 0.6871(3) 0.115(3) Uani 1 1 d . . . . .
H20 H 0.7888 -0.0418 0.7061 0.138 Uiso 1 1 calc R U . . .

loop_
_atom_site_aniso_label
_atom_site_aniso_U_11
_atom_site_aniso_U_22
_atom_site_aniso_U_33
_atom_site_aniso_U_23
_atom_site_aniso_U_13
_atom_site_aniso_U_12
Cl1 0.1507(18) 0.0682(11) 0.0878(11) 0.0290(9) 0.0116(12) 0.0196(13)
O1 0.066(2) 0.045(2) 0.0519(18) 0.0006(17) -0.0012(18) 0.0021(18)
O2 0.065(2) 0.064(2) 0.051(2) -0.0085(19) 0.0048(17) -0.0085(19)
O3 0.082(3) 0.060(2) 0.088(3) -0.029(2) -0.005(2) -0.001(2)
N2 0.098(4) 0.039(2) 0.061(3) 0.008(2) -0.003(3) -0.014(3)
C6 0.050(3) 0.039(3) 0.048(3) 0.003(2) 0.002(2) 0.005(2)
C1 0.041(3) 0.049(3) 0.056(3) -0.001(3) 0.001(2) 0.001(2)
C13 0.060(3) 0.041(3) 0.046(3) 0.000(2) -0.004(3) -0.001(3)
C2 0.044(3) 0.044(3) 0.053(3) -0.004(3) -0.002(2) 0.002(2)
C3 0.052(3) 0.041(3) 0.052(3) 0.001(2) 0.001(3) 0.002(3)
C9 0.067(4) 0.047(3) 0.053(3) -0.008(3) 0.001(3) 0.000(3)
C7 0.068(4) 0.044(3) 0.075(4) -0.002(3) -0.011(3) 0.011(3)
C8 0.062(3) 0.049(3) 0.066(3) -0.004(3) -0.015(3) 0.005(3)
C5 0.068(3) 0.050(3) 0.050(3) 0.002(2) -0.001(3) -0.002(3)
C4 0.071(3) 0.042(3) 0.052(3) 0.001(3) 0.003(3) -0.003(3)
C19 0.088(4) 0.032(3) 0.077(4) 0.011(3) -0.034(4) -0.002(3)
C18 0.058(3) 0.058(4) 0.066(3) 0.008(3) -0.001(3) -0.003(3)
C14 0.061(3) 0.055(3) 0.073(3) 0.008(3) -0.013(3) -0.005(3)
C16 0.085(4) 0.054(3) 0.052(3) 0.014(3) 0.000(3) 0.011(3)
C11 0.053(3) 0.059(4) 0.085(4) -0.018(3) -0.010(3) 0.005(3)
C15 0.072(4) 0.067(4) 0.071(4) 0.006(4) -0.009(3) 0.011(4)
C10 0.062(4) 0.059(4) 0.100(4) -0.024(3) -0.013(4) 0.019(3)
C17 0.084(4) 0.054(4) 0.072(4) 0.008(3) 0.009(4) -0.015(3)
N1 0.176(7) 0.080(4) 0.097(4) -0.008(4) 0.014(5) -0.036(5)
C12 0.100(5) 0.076(4) 0.101(5) -0.024(4) -0.028(4) -0.011(4)
C21 0.218(11) 0.043(4) 0.078(5) 0.018(4) -0.001(6) -0.004(6)
C20 0.205(10) 0.064(5) 0.076(5) 0.007(4) -0.046(6) 0.012(6)

loop_
_atom_type_symbol
_atom_type_description
_atom_type_scat_dispersion_real
_atom_type_scat_dispersion_imag
_atom_type_scat_source
C C 0.0033 0.0016 'International Tables Vol C Tables 4.2.6.8 and 6.1.1.4'
H H 0.0000 0.0000 'International Tables Vol C Tables 4.2.6.8 and 6.1.1.4'
N N 0.0061 0.0033 'International Tables Vol C Tables 4.2.6.8 and 6.1.1.4'
O O 0.0106 0.0060 'International Tables Vol C Tables 4.2.6.8 and 6.1.1.4'
Cl Cl 0.1484 0.1585 'International Tables Vol C Tables 4.2.6.8 and 6.1.1.4'

loop_
_geom_angle_atom_site_label_1
_geom_angle_atom_site_label_2
_geom_angle_atom_site_label_3
_geom_angle
_geom_angle_site_symmetry_1
_geom_angle_site_symmetry_3
C1 O1 C5 121.9(4) . .
C9 O3 C12 117.4(5) . .
C19 N2 N1 112.7(5) . .
C19 N2 C5 122.2(5) . .
N1 N2 C5 125.1(6) . .
C7 C6 C11 116.6(5) . .
C7 C6 C3 123.0(4) . .
C11 C6 C3 120.5(4) . .
O2 C1 O1 116.3(4) . .
O2 C1 C2 123.7(5) . .
O1 C1 C2 119.8(4) . .
C18 C13 C14 118.6(5) . .
C18 C13 C2 120.6(4) . .
C14 C13 C2 120.6(5) . .
C1 C2 C13 114.4(4) . .
C1 C2 C3 112.6(4) . .
C13 C2 C3 112.1(4) . .
C1 C2 H2 105.6 . .
C13 C2 H2 105.6 . .
C3 C2 H2 105.6 . .
C6 C3 C4 112.8(4) . .
C6 C3 C2 113.1(4) . .
C4 C3 C2 107.7(4) . .
C6 C3 H3 107.7 . .
C4 C3 H3 107.7 . .
C2 C3 H3 107.7 . .
O3 C9 C8 125.5(5) . .
O3 C9 C10 115.4(5) . .
C8 C9 C10 119.1(5) . .
C6 C7 C8 123.5(5) . .
C6 C7 H7 118.2 . .
C8 C7 H7 118.2 . .
C9 C8 C7 118.9(5) . .
C9 C8 H8 120.5 . .
C7 C8 H8 120.5 . .
N2 C5 O1 106.5(4) . .
N2 C5 C4 113.7(4) . .
O1 C5 C4 111.8(4) . .
N2 C5 H5 108.2 . .
O1 C5 H5 108.2 . .
C4 C5 H5 108.2 . .
C5 C4 C3 109.8(4) . .
C5 C4 H4A 109.7 . .
C3 C4 H4A 109.7 . .
C5 C4 H4B 109.7 . .
C3 C4 H4B 109.7 . .
H4A C4 H4B 108.2 . .
C20 C19 N2 105.1(7) . .
C20 C19 H19 127.4 . .
N2 C19 H19 127.4 . .
C13 C18 C17 120.6(5) . .
C13 C18 H18 119.7 . .
C17 C18 H18 119.7 . .
C13 C14 C15 120.8(5) . .
C13 C14 H14 119.6 . .
C15 C14 H14 119.6 . .
C17 C16 C15 121.0(5) . .
C17 C16 Cl1 119.5(5) . .
C15 C16 Cl1 119.5(5) . .
C6 C11 C10 121.3(5) . .
C6 C11 H11 119.3 . .
C10 C11 H11 119.3 . .
C16 C15 C14 119.4(5) . .
C16 C15 H15 120.3 . .
C14 C15 H15 120.3 . .
C9 C10 C11 120.5(5) . .
C9 C10 H10 119.8 . .
C11 C10 H10 119.8 . .
C16 C17 C18 119.5(6) . .
C16 C17 H17 120.2 . .
C18 C17 H17 120.2 . .
N2 N1 C21 104.1(7) . .
O3 C12 H12A 109.5 . .
O3 C12 H12B 109.5 . .
H12A C12 H12B 109.5 . .
O3 C12 H12C 109.5 . .
H12A C12 H12C 109.5 . .
H12B C12 H12C 109.5 . .
N1 C21 C20 106.2(7) . .
N1 C21 H21 126.9 . .
C20 C21 H21 126.9 . .
C19 C20 C21 111.8(8) . .
C19 C20 H20 124.1 . .
C21 C20 H20 124.1 . .

loop_
_geom_bond_atom_site_label_1
_geom_bond_atom_site_label_2
_geom_bond_distance
_geom_bond_site_symmetry_2
Cl1 C16 1.737(5) .
O1 C1 1.345(6) .
O1 C5 1.457(6) .
O2 C1 1.213(5) .
O3 C9 1.368(6) .
O3 C12 1.415(7) .
N2 C19 1.328(7) .
N2 N1 1.364(7) .
N2 C5 1.434(6) .
C6 C7 1.370(7) .
C6 C11 1.374(7) .
C6 C3 1.499(6) .
C1 C2 1.504(7) .
C13 C18 1.372(7) .
C13 C14 1.389(7) .
C13 C2 1.516(6) .
C2 C3 1.558(6) .
C2 H2 0.9800 .
C3 C4 1.523(6) .
C3 H3 0.9800 .
C9 C8 1.372(7) .
C9 C10 1.375(7) .
C7 C8 1.376(7) .
C7 H7 0.9300 .
C8 H8 0.9300 .
C5 C4 1.503(7) .
C5 H5 0.9800 .
C4 H4A 0.9700 .
C4 H4B 0.9700 .
C19 C20 1.301(9) .
C19 H19 0.9300 .
C18 C17 1.400(8) .
C18 H18 0.9300 .
C14 C15 1.390(7) .
C14 H14 0.9300 .
C16 C17 1.365(8) .
C16 C15 1.366(8) .
C11 C10 1.386(7) .
C11 H11 0.9300 .
C15 H15 0.9300 .
C10 H10 0.9300 .
C17 H17 0.9300 .
N1 C21 1.371(10) .
C12 H12A 0.9600 .
C12 H12B 0.9600 .
C12 H12C 0.9600 .
C21 C20 1.372(12) .
C21 H21 0.9300 .
C20 H20 0.9300 .
